data_7222385
loop_
_publ_author_name
'Haslinger, Stefan'
'Lindhorst, Anja Cosima'
'K\"uck, Jens Wilhelm'
'Cokoja, Mirza'
'P\"othig, Alexander'
'K\"uhn, Fritz Elmar'

_publ_section_title
;
 Isocyanide Substitution Reactions at the Trans Labile Sites of an
 Iron(II) N-Heterocyclic Carbene Complex
;
_journal_name_full 'RSC Adv.'
_journal_paper_doi 10.1039/C5RA18270K
_journal_year 2015
_chemical_compound_source 'see text'
_chemical_formula_moiety 'C38 H47 Fe N9, 2(F6 P)'
_chemical_formula_sum 'C38 H47 F12 Fe N9 P2'
_chemical_formula_weight 975.64
_space_group_IT_number 14
_symmetry_cell_setting monoclinic
_symmetry_Int_Tables_number 14
_symmetry_space_group_name_Hall '-P 2ybc'
_symmetry_space_group_name_H-M 'P 1 21/c 1'
_atom_sites_solution_hydrogens geom
_audit_update_record
;
2015-09-07 deposited with the CCDC.
2015-09-30 downloaded from the CCDC.
;
_cell_angle_alpha 90
_cell_angle_beta 100.129(2)
_cell_angle_gamma 90
_cell_formula_units_Z 4
_cell_length_a 19.9697(7)
_cell_length_b 11.5746(3)
_cell_length_c 18.9375(7)
_cell_measurement_reflns_used 9882
_cell_measurement_temperature 123
_cell_measurement_theta_max 25.2967
_cell_measurement_theta_min 2.2474
_cell_volume 4309.0(2)
_computing_cell_refinement 'SAINT (Bruker, 2012)'
_computing_data_collection 'APEX II Control Software (Bruker, 2013)'
_computing_data_reduction 'SAINT (Bruker, 2012)'
_computing_molecular_graphics 'PLATON (Spek, 2011)'
_computing_publication_material 'PLATON (Spek, 2011), enCIFer (Allen, 2004)'
_computing_structure_refinement 'SHELXL2014 (Sheldrick, 2014), SHELXLE (Huebschle, 2011)'
_computing_structure_solution 'SHELXS97 (Sheldrick, 1997)'
_diffrn_ambient_temperature 123
_diffrn_detector ' CCD plate '
_diffrn_detector_area_resol_mean 16
_diffrn_measured_fraction_theta_full 0.994
_diffrn_measured_fraction_theta_max 0.992
_diffrn_measurement_device ' \k-geometry diffractometer '
_diffrn_measurement_device_type ' Bruker APEX-II CCD '
_diffrn_measurement_method ' phi- and omega-rotation '
_diffrn_radiation_monochromator 'MONTEL optic'
_diffrn_radiation_probe x-ray
_diffrn_radiation_source 'rotating anode FR591'
_diffrn_radiation_type MoK\a
_diffrn_radiation_wavelength 0.71073
_diffrn_reflns_av_R_equivalents 0.1893
_diffrn_reflns_av_sigmaI/netI 0.1393
_diffrn_reflns_limit_h_max 24
_diffrn_reflns_limit_h_min -24
_diffrn_reflns_limit_k_max 13
_diffrn_reflns_limit_k_min -13
_diffrn_reflns_limit_l_max 22
_diffrn_reflns_limit_l_min -22
_diffrn_reflns_number 84916
_diffrn_reflns_reduction_process
;
;
_diffrn_reflns_theta_full 25.24
_diffrn_reflns_theta_max 25.38
_diffrn_reflns_theta_min 2.04
_exptl_absorpt_coefficient_mu 0.517
_exptl_absorpt_correction_T_max 0.7452
_exptl_absorpt_correction_T_min 0.4390
_exptl_absorpt_correction_type multi-scan
_exptl_absorpt_process_details 'SADABS, Bruker, 2008b'
_exptl_crystal_colour yellow
_exptl_crystal_density_diffrn 1.504
_exptl_crystal_density_method 'Not Measured'
_exptl_crystal_description plate
_exptl_crystal_F_000 2008
_exptl_crystal_size_max 0.161
_exptl_crystal_size_mid 0.108
_exptl_crystal_size_min 0.082
_refine_diff_density_max 0.654
_refine_diff_density_min -0.886
_refine_diff_density_rms 0.083
_refine_ls_extinction_method none
_refine_ls_goodness_of_fit_ref 1.154
_refine_ls_hydrogen_treatment constr
_refine_ls_matrix_type full
_refine_ls_number_parameters 614
_refine_ls_number_reflns 7837
_refine_ls_number_restraints 0
_refine_ls_restrained_S_all 1.154
_refine_ls_R_factor_all 0.1574
_refine_ls_R_factor_gt 0.0790
_refine_ls_shift/su_max 0.000
_refine_ls_shift/su_mean 0.000
_refine_ls_structure_factor_coef Fsqd
_refine_ls_weighting_details 'W=1/[\S^2^(FO^2^)+7.4391P] WHERE P=(FO^2^+2FC^2^)/3'
_refine_ls_weighting_scheme calc
_refine_ls_wR_factor_gt 0.0937
_refine_ls_wR_factor_ref 0.1074
_reflns_number_gt 4714
_reflns_number_total 7837
_reflns_threshold_expression i>2\s(i)
_cod_data_source_file c5ra18270k2.cif
_cod_data_source_block compound_3b
_cod_original_sg_symbol_H-M 'P 21/c'
_cod_database_code 7222385

loop_
_symmetry_equiv_pos_site_id
_symmetry_equiv_pos_as_xyz
1 x,y,z
2 -x,1/2+y,1/2-z
3 -x,-y,-z
4 x,1/2-y,1/2+z

loop_
_atom_site_aniso_label
_atom_site_aniso_U_11
_atom_site_aniso_U_22
_atom_site_aniso_U_33
_atom_site_aniso_U_23
_atom_site_aniso_U_13
_atom_site_aniso_U_12
Fe1 0.0163(3) 0.0184(4) 0.0182(3) 0.0031(3) 0.0013(2) 0.0000(3)
P2 0.0277(7) 0.0449(9) 0.0267(7) 0.0129(6) 0.0105(6) 0.0086(7)
P1 0.0276(7) 0.0270(8) 0.0304(7) 0.0045(6) 0.0023(5) -0.0034(6)
N1 0.019(2) 0.020(2) 0.0194(18) -0.0006(16) 0.0039(15) 0.0043(18)
N2 0.020(2) 0.019(2) 0.0191(18) -0.0015(16) 0.0019(16) -0.0007(17)
N3 0.0198(19) 0.020(2) 0.0127(17) 0.0021(16) 0.0002(14) -0.0027(18)
N4 0.0155(19) 0.024(2) 0.0192(18) 0.0006(17) 0.0017(15) -0.0003(17)
N5 0.0165(19) 0.021(2) 0.0209(18) -0.0030(17) 0.0015(15) -0.0007(17)
N6 0.026(2) 0.025(2) 0.026(2) -0.0013(18) 0.0065(18) 0.0039(18)
F7 0.041(5) 0.023(4) 0.090(8) 0.002(5) 0.034(5) 0.006(4)
N7 0.022(2) 0.021(2) 0.028(2) 0.0041(19) 0.0043(17) 0.0015(19)
F7A 0.051(8) 0.026(6) 0.079(8) 0.004(6) 0.038(6) 0.004(5)
N8 0.021(2) 0.022(2) 0.0201(19) 0.0043(17) 0.0006(16) 0.0029(17)
F8 0.035(4) 0.038(5) 0.060(7) 0.009(5) 0.016(5) 0.016(3)
F8A 0.074(12) 0.065(15) 0.101(16) -0.059(11) 0.047(12) -0.013(10)
F9 0.062(6) 0.039(4) 0.077(6) 0.016(4) 0.054(5) 0.004(4)
N9 0.025(2) 0.029(2) 0.025(2) 0.0059(18) 0.0004(18) 0.0018(18)
F9A 0.028(5) 0.034(5) 0.084(8) 0.006(5) 0.022(5) 0.006(4)
F10 0.042(4) 0.084(8) 0.043(4) -0.014(3) -0.021(3) 0.015(4)
F10A 0.058(6) 0.126(13) 0.044(5) 0.020(6) -0.008(4) 0.007(7)
F11 0.059(7) 0.045(5) 0.077(7) 0.025(5) 0.051(6) 0.016(4)
F11A 0.034(7) 0.062(9) 0.126(15) 0.007(9) 0.046(9) -0.016(6)
F12 0.042(4) 0.102(10) 0.055(6) -0.045(6) -0.010(4) 0.005(6)
F12A 0.099(11) 0.039(7) 0.039(5) 0.013(5) 0.003(6) 0.014(6)
C1 0.021(2) 0.016(3) 0.016(2) 0.0079(18) 0.0009(19) 0.003(2)
C2 0.032(3) 0.025(3) 0.023(2) -0.002(2) 0.008(2) 0.003(2)
C3 0.039(3) 0.018(3) 0.019(2) -0.003(2) 0.004(2) -0.003(2)
C4 0.018(2) 0.027(3) 0.016(2) 0.003(2) 0.0011(18) -0.002(2)
C5 0.021(3) 0.032(3) 0.021(2) -0.004(2) 0.0032(19) 0.006(2)
C6 0.015(2) 0.050(4) 0.026(2) -0.003(2) 0.0036(19) 0.001(3)
C7 0.019(3) 0.044(3) 0.025(2) 0.001(2) 0.003(2) -0.007(2)
C8 0.023(2) 0.024(3) 0.022(2) 0.002(2) 0.0026(19) -0.003(2)
C9 0.018(2) 0.026(3) 0.028(2) -0.002(2) -0.0015(19) -0.006(2)
C10 0.029(2) 0.016(3) 0.011(2) 0.0056(19) 0.0028(18) 0.005(2)
C11 0.011(2) 0.031(3) 0.034(3) 0.002(2) 0.004(2) -0.005(2)
C12 0.014(2) 0.034(3) 0.035(3) 0.000(2) 0.006(2) -0.004(2)
C13 0.016(2) 0.024(3) 0.026(2) 0.006(2) 0.008(2) 0.002(2)
C14 0.020(3) 0.027(3) 0.035(3) 0.003(2) -0.001(2) 0.002(2)
C15 0.029(3) 0.025(3) 0.051(3) 0.000(3) 0.008(3) 0.006(2)
C16 0.036(3) 0.028(3) 0.036(3) -0.010(2) 0.013(2) 0.000(3)
C17 0.034(3) 0.030(3) 0.026(3) -0.002(2) 0.005(2) 0.001(3)
C18 0.019(2) 0.020(3) 0.020(2) 0.007(2) 0.0023(19) 0.001(2)
C19 0.031(3) 0.018(3) 0.022(2) -0.005(2) 0.004(2) -0.003(2)
C20 0.029(3) 0.026(3) 0.026(2) 0.003(2) 0.005(2) 0.001(2)
C21 0.050(3) 0.026(3) 0.028(3) 0.003(2) 0.011(2) 0.005(3)
C22 0.053(3) 0.024(3) 0.037(3) -0.008(2) 0.012(3) -0.012(3)
C23 0.035(3) 0.038(3) 0.025(2) -0.007(2) 0.007(2) -0.012(3)
C24 0.023(3) 0.031(3) 0.025(2) -0.001(2) 0.002(2) -0.001(2)
C25 0.018(2) 0.013(3) 0.026(2) -0.003(2) 0.008(2) -0.0021(19)
C26 0.023(2) 0.029(3) 0.018(2) 0.007(2) -0.0026(19) 0.002(2)
C27 0.028(2) 0.036(3) 0.019(2) 0.003(2) 0.0025(19) -0.001(2)
C28 0.039(3) 0.032(3) 0.027(3) -0.002(2) -0.004(2) -0.003(2)
C29 0.029(3) 0.055(4) 0.039(3) 0.010(3) -0.005(2) -0.016(3)
C30 0.022(3) 0.068(4) 0.028(2) 0.009(3) 0.002(2) -0.002(3)
C31 0.028(3) 0.050(4) 0.026(3) 0.000(2) -0.002(2) 0.013(3)
C32 0.021(2) 0.018(3) 0.028(3) -0.002(2) 0.005(2) -0.003(2)
C33 0.022(2) 0.026(3) 0.025(2) 0.009(2) -0.003(2) 0.002(2)
C34 0.030(3) 0.024(3) 0.027(2) -0.001(2) 0.005(2) 0.000(2)
C35 0.048(3) 0.032(3) 0.024(2) 0.005(2) 0.005(2) 0.000(3)
C36 0.051(3) 0.036(3) 0.035(3) 0.014(2) 0.004(2) 0.005(3)
C37 0.044(3) 0.027(3) 0.043(3) 0.011(2) 0.007(2) 0.012(3)
C38 0.034(3) 0.030(3) 0.030(2) 0.001(2) 0.007(2) 0.005(2)
F1 0.0243(15) 0.0468(19) 0.101(2) -0.0064(17) 0.0187(16) -0.0039(13)
F2 0.0498(18) 0.058(2) 0.0718(19) -0.0213(17) 0.0391(16) -0.0200(16)
F3 0.0493(17) 0.0510(19) 0.0398(15) -0.0148(14) 0.0143(13) -0.0171(15)
F4 0.078(2) 0.040(2) 0.098(2) 0.0356(18) -0.015(2) -0.0056(18)
F5 0.089(2) 0.081(2) 0.0369(17) -0.0087(17) -0.0092(17) -0.028(2)
F6 0.0298(16) 0.0328(17) 0.0641(18) 0.0086(14) -0.0100(14) -0.0049(13)

loop_
_atom_site_label
_atom_site_type_symbol
_atom_site_thermal_displace_type
_atom_site_fract_x
_atom_site_fract_y
_atom_site_fract_z
_atom_site_occupancy
_atom_site_U_iso_or_equiv
_atom_site_calc_flag
_atom_site_refinement_flags
_atom_site_disorder_assembly
_atom_site_disorder_group
Fe1 Fe Uani 0.25498(3) 0.73244(5) 0.35414(3) 1.000 0.0178(2) d . . .
P2 P Uani 0.14271(6) 1.16445(12) 0.00840(6) 1.000 0.0324(4) d . . .
P1 P Uani 0.48398(6) 0.21444(11) 0.40442(6) 1.000 0.0287(4) d . . .
N1 N Uani 0.19850(16) 0.9213(3) 0.41473(16) 1.000 0.0194(11) d . . .
N2 N Uani 0.30512(16) 0.9556(3) 0.42195(16) 1.000 0.0196(11) d . . .
N3 N Uani 0.15990(15) 0.7402(3) 0.38205(15) 1.000 0.0178(11) d . . .
N4 N Uani 0.38651(16) 0.8548(3) 0.36661(16) 1.000 0.0197(11) d . . .
N5 N Uani 0.38205(15) 0.7240(3) 0.28672(16) 1.000 0.0197(11) d . . .
N6 N Uani 0.31732(17) 0.6440(3) 0.18261(17) 1.000 0.0254(12) d . . .
F7 F Uani 0.1070(5) 1.2815(9) 0.0076(6) 0.560(14) 0.049(3) d P A 1
N7 N Uani 0.22912(17) 0.4925(3) 0.28915(18) 1.000 0.0237(12) d . . .
F7A F Uani 0.1269(7) 1.2980(12) 0.0443(7) 0.440(14) 0.049(4) d P A 2
N8 N Uani 0.18694(16) 0.8337(3) 0.21124(17) 1.000 0.0214(11) d . . .
F8 F Uani 0.1727(10) 1.0336(16) 0.0037(8) 0.560(14) 0.043(3) d P A 1
F8A F Uani 0.1661(14) 1.055(2) -0.0200(12) 0.440(14) 0.076(8) d P A 2
F9 F Uani 0.1927(5) 1.2039(6) -0.0414(6) 0.560(14) 0.054(3) d P A 1
N9 N Uani 0.32539(17) 0.6136(3) 0.48989(18) 1.000 0.0268(12) d . . .
F9A F Uani 0.2163(4) 1.2295(8) 0.0023(8) 0.440(14) 0.047(4) d P A 2
F10 F Uani 0.0883(4) 1.1269(9) -0.0638(3) 0.560(14) 0.060(3) d P A 1
F10A F Uani 0.1147(5) 1.2231(15) -0.0651(4) 0.440(14) 0.078(5) d P A 2
F11 F Uani 0.0892(7) 1.1094(13) 0.0542(6) 0.560(14) 0.056(4) d P A 1
F11A F Uani 0.0738(8) 1.1254(17) 0.0213(10) 0.440(14) 0.070(6) d P A 2
F12 F Uani 0.1938(5) 1.1876(12) 0.0767(6) 0.560(14) 0.069(4) d P A 1
F12A F Uani 0.1772(8) 1.1315(11) 0.0872(7) 0.440(14) 0.060(5) d P A 2
C1 C Uani 0.2574(2) 0.8768(3) 0.39870(19) 1.000 0.0180(14) d . . .
C2 C Uani 0.2107(2) 1.0279(4) 0.4489(2) 1.000 0.0263(16) d . . .
C3 C Uani 0.2775(2) 1.0488(4) 0.4529(2) 1.000 0.0255(16) d . . .
C4 C Uani 0.1431(2) 0.8449(4) 0.40438(19) 1.000 0.0206(14) d . . .
C5 C Uani 0.0791(2) 0.8735(4) 0.4180(2) 1.000 0.0247(16) d . . .
C6 C Uani 0.0307(2) 0.7872(4) 0.4112(2) 1.000 0.0303(16) d . . .
C7 C Uani 0.0478(2) 0.6782(4) 0.3919(2) 1.000 0.0294(16) d . . .
C8 C Uani 0.1120(2) 0.6575(4) 0.3769(2) 1.000 0.0232(14) d . . .
C9 C Uani 0.37652(19) 0.9232(4) 0.4279(2) 1.000 0.0247(14) d . . .
C10 C Uani 0.3453(2) 0.7684(3) 0.33429(19) 1.000 0.0188(14) d . . .
C11 C Uani 0.44747(19) 0.8608(4) 0.3404(2) 1.000 0.0253(16) d . . .
C12 C Uani 0.4445(2) 0.7794(4) 0.2907(2) 1.000 0.0275(16) d . . .
C13 C Uani 0.3646(2) 0.6270(4) 0.2403(2) 1.000 0.0215(14) d . . .
C14 C Uani 0.3991(2) 0.5253(4) 0.2565(2) 1.000 0.0280(17) d . . .
C15 C Uani 0.3841(2) 0.4339(4) 0.2101(2) 1.000 0.0349(17) d . . .
C16 C Uani 0.3357(2) 0.4484(4) 0.1490(2) 1.000 0.0325(17) d . . .
C17 C Uani 0.3039(2) 0.5538(4) 0.1382(2) 1.000 0.0300(17) d . . .
C18 C Uani 0.2419(2) 0.5838(4) 0.3126(2) 1.000 0.0198(14) d . . .
C19 C Uani 0.2100(2) 0.3781(3) 0.2609(2) 1.000 0.0238(16) d . . .
C20 C Uani 0.2535(2) 0.2866(4) 0.3044(2) 1.000 0.0270(16) d . . .
C21 C Uani 0.2321(2) 0.1668(4) 0.2751(2) 1.000 0.0342(17) d . . .
C22 C Uani 0.1568(2) 0.1467(4) 0.2748(2) 1.000 0.0375(17) d . . .
C23 C Uani 0.1137(2) 0.2386(4) 0.2318(2) 1.000 0.0325(16) d . . .
C24 C Uani 0.1341(2) 0.3586(4) 0.2604(2) 1.000 0.0266(16) d . . .
C25 C Uani 0.2150(2) 0.7966(3) 0.2647(2) 1.000 0.0185(14) d . . .
C26 C Uani 0.1469(2) 0.8587(4) 0.1413(2) 1.000 0.0241(14) d . . .
C27 C Uani 0.1580(2) 0.7633(4) 0.0896(2) 1.000 0.0279(14) d . . .
C28 C Uani 0.1295(2) 0.6480(4) 0.1092(2) 1.000 0.0339(17) d . . .
C29 C Uani 0.0545(2) 0.6576(4) 0.1158(2) 1.000 0.0423(19) d . . .
C30 C Uani 0.0432(2) 0.7519(4) 0.1678(2) 1.000 0.0396(18) d . . .
C31 C Uani 0.0719(2) 0.8675(4) 0.1484(2) 1.000 0.0355(19) d . . .
C32 C Uani 0.2968(2) 0.6595(4) 0.4401(2) 1.000 0.0223(16) d . . .
C33 C Uani 0.3617(2) 0.5474(4) 0.5492(2) 1.000 0.0252(14) d . . .
C34 C Uani 0.3272(2) 0.5603(4) 0.6141(2) 1.000 0.0270(16) d . . .
C35 C Uani 0.3664(2) 0.4919(4) 0.6762(2) 1.000 0.0348(16) d . . .
C36 C Uani 0.3733(3) 0.3672(4) 0.6561(2) 1.000 0.0411(17) d . . .
C37 C Uani 0.4069(2) 0.3554(4) 0.5901(2) 1.000 0.0381(17) d . . .
C38 C Uani 0.3676(2) 0.4233(4) 0.5274(2) 1.000 0.0312(16) d . . .
F1 F Uani 0.41111(13) 0.2006(2) 0.42610(16) 1.000 0.0564(10) d . . .
F2 F Uani 0.55724(13) 0.2262(2) 0.38275(15) 1.000 0.0564(11) d . . .
F3 F Uani 0.51285(13) 0.2712(2) 0.47952(12) 1.000 0.0459(10) d . . .
F4 F Uani 0.46435(16) 0.3379(3) 0.37225(17) 1.000 0.0757(12) d . . .
F5 F Uani 0.45578(16) 0.1562(3) 0.32917(14) 1.000 0.0714(11) d . . .
F6 F Uani 0.50484(12) 0.0892(2) 0.43613(14) 1.000 0.0444(10) d . . .
H2 H Uiso 0.17830 1.07600 0.46580 1.000 0.0320 c RU . .
H3 H Uiso 0.30140 1.11520 0.47330 1.000 0.0310 c RU . .
H5 H Uiso 0.06900 0.94970 0.43160 1.000 0.0300 c RU . .
H6 H Uiso -0.01390 0.80300 0.41980 1.000 0.0360 c RU . .
H7 H Uiso 0.01550 0.61720 0.38870 1.000 0.0360 c RU . .
H8 H Uiso 0.12260 0.58210 0.36250 1.000 0.0280 c RU . .
H9A H Uiso 0.40490 0.99380 0.43070 1.000 0.0290 c RU . .
H9B H Uiso 0.39090 0.87820 0.47250 1.000 0.0290 c RU . .
H11 H Uiso 0.48400 0.91300 0.35520 1.000 0.0300 c RU . .
H12 H Uiso 0.47850 0.76200 0.26310 1.000 0.0330 c RU . .
H14 H Uiso 0.43260 0.51810 0.29870 1.000 0.0340 c RU . .
H15 H Uiso 0.40660 0.36190 0.21980 1.000 0.0420 c RU . .
H16 H Uiso 0.32470 0.38730 0.11550 1.000 0.0390 c RU . .
H17 H Uiso 0.27020 0.56320 0.09650 1.000 0.0360 c RU . .
H19 H Uiso 0.21810 0.37440 0.21030 1.000 0.0290 c RU . .
H20A H Uiso 0.24820 0.29170 0.35530 1.000 0.0320 c RU . .
H20B H Uiso 0.30200 0.29980 0.30190 1.000 0.0320 c RU . .
H21A H Uiso 0.24140 0.15960 0.22570 1.000 0.0410 c RU . .
H21B H Uiso 0.25910 0.10730 0.30510 1.000 0.0410 c RU . .
H22A H Uiso 0.14360 0.06980 0.25400 1.000 0.0450 c RU . .
H22B H Uiso 0.14820 0.14740 0.32480 1.000 0.0450 c RU . .
H23A H Uiso 0.06520 0.22500 0.23410 1.000 0.0390 c RU . .
H23B H Uiso 0.11920 0.23350 0.18100 1.000 0.0390 c RU . .
H24A H Uiso 0.12440 0.36660 0.30970 1.000 0.0320 c RU . .
H24B H Uiso 0.10720 0.41740 0.22980 1.000 0.0320 c RU . .
H26 H Uiso 0.16200 0.93400 0.12350 1.000 0.0290 c RU . .
H27A H Uiso 0.20740 0.75490 0.08970 1.000 0.0330 c RU . .
H27B H Uiso 0.13580 0.78520 0.04050 1.000 0.0330 c RU . .
H28A H Uiso 0.15600 0.62080 0.15530 1.000 0.0410 c RU . .
H28B H Uiso 0.13450 0.59020 0.07200 1.000 0.0410 c RU . .
H29A H Uiso 0.02710 0.67440 0.06810 1.000 0.0500 c RU . .
H29B H Uiso 0.03880 0.58290 0.13250 1.000 0.0500 c RU . .
H30A H Uiso 0.06530 0.72970 0.21690 1.000 0.0470 c RU . .
H30B H Uiso -0.00620 0.76030 0.16770 1.000 0.0470 c RU . .
H31A H Uiso 0.06710 0.92500 0.18590 1.000 0.0430 c RU . .
H31B H Uiso 0.04520 0.89520 0.10250 1.000 0.0430 c RU . .
H33 H Uiso 0.40870 0.57980 0.56190 1.000 0.0300 c RU . .
H34A H Uiso 0.32580 0.64280 0.62750 1.000 0.0320 c RU . .
H34B H Uiso 0.27990 0.53140 0.60250 1.000 0.0320 c RU . .
H35A H Uiso 0.41230 0.52600 0.69060 1.000 0.0420 c RU . .
H35B H Uiso 0.34260 0.49670 0.71770 1.000 0.0420 c RU . .
H36A H Uiso 0.32760 0.33100 0.64630 1.000 0.0490 c RU . .
H36B H Uiso 0.40080 0.32560 0.69690 1.000 0.0490 c RU . .
H37A H Uiso 0.45420 0.38440 0.60140 1.000 0.0450 c RU . .
H37B H Uiso 0.40850 0.27290 0.57680 1.000 0.0450 c RU . .
H38A H Uiso 0.39160 0.41890 0.48590 1.000 0.0370 c RU . .
H38B H Uiso 0.32170 0.38960 0.51280 1.000 0.0370 c RU . .

loop_
_atom_type_symbol
_atom_type_description
_atom_type_scat_dispersion_real
_atom_type_scat_dispersion_imag
_atom_type_scat_source
C C 0.0033 0.0016 ' International Tables Vol C Tables 4.2.6.8 and 6.1.1.4'
H H 0.0000 0.0000 ' International Tables Vol C Tables 4.2.6.8 and 6.1.1.4'
F F 0.0171 0.0103 ' International Tables Vol C Tables 4.2.6.8 and 6.1.1.4'
Fe Fe 0.3463 0.8444 ' International Tables Vol C Tables 4.2.6.8 and 6.1.1.4'
N N 0.0061 0.0033 ' International Tables Vol C Tables 4.2.6.8 and 6.1.1.4'
P P 0.1023 0.0942 ' International Tables Vol C Tables 4.2.6.8 and 6.1.1.4'

loop_
_geom_angle_atom_site_label_1
_geom_angle_atom_site_label_2
_geom_angle_atom_site_label_3
_geom_angle
_geom_angle_publ_flag
N3 Fe1 C1 78.29(16) yes
N3 Fe1 C10 164.79(14) yes
N3 Fe1 C18 94.61(16) yes
N3 Fe1 C25 87.12(15) yes
N3 Fe1 C32 94.93(15) yes
C1 Fe1 C10 86.84(16) yes
C1 Fe1 C18 172.86(18) yes
C1 Fe1 C25 91.53(15) yes
C1 Fe1 C32 92.18(18) yes
C10 Fe1 C18 100.30(16) yes
C10 Fe1 C25 90.15(16) yes
C10 Fe1 C32 88.73(16) yes
C18 Fe1 C25 88.80(16) yes
C18 Fe1 C32 87.69(18) yes
C25 Fe1 C32 176.07(17) yes
F8 P2 F10 84.6(7) yes
F8 P2 F11 87.0(8) yes
F8 P2 F12 90.7(8) yes
F9 P2 F10 88.5(5) yes
F9 P2 F11 173.0(6) yes
F9 P2 F12 93.3(6) yes
F10 P2 F11 86.6(5) yes
F10 P2 F12 174.8(6) yes
F11 P2 F12 91.2(6) yes
F7A P2 F8A 172.2(12) yes
F7A P2 F9A 81.3(6) yes
F7A P2 F10A 84.3(7) yes
F7A P2 F11A 88.3(9) yes
F7A P2 F12A 85.7(6) yes
F8A P2 F9A 91.3(11) yes
F8A P2 F10A 97.7(10) yes
F8A P2 F11A 99.0(13) yes
F8A P2 F12A 91.4(10) yes
F9A P2 F10A 85.7(6) yes
F9A P2 F11A 169.5(8) yes
F9A P2 F12A 86.1(7) yes
F10A P2 F11A 94.6(8) yes
F10A P2 F12A 167.8(8) yes
F11A P2 F12A 91.9(9) yes
F8 P2 F9 87.6(7) yes
F7 P2 F10 89.3(5) yes
F7 P2 F8 173.3(7) yes
F7 P2 F9 94.7(5) yes
F7 P2 F11 90.2(7) yes
F7 P2 F12 95.4(6) yes
F1 P1 F3 90.87(15) yes
F1 P1 F2 179.11(15) yes
F2 P1 F6 89.07(14) yes
F3 P1 F4 89.86(16) yes
F3 P1 F5 179.24(17) yes
F3 P1 F6 90.53(14) yes
F4 P1 F5 90.76(18) yes
F4 P1 F6 179.00(17) yes
F5 P1 F6 88.85(16) yes
F2 P1 F4 90.01(16) yes
F2 P1 F5 90.11(16) yes
F1 P1 F6 90.09(14) yes
F1 P1 F4 90.83(16) yes
F1 P1 F5 89.58(17) yes
F2 P1 F3 89.43(15) yes
C1 N1 C2 110.5(3) yes
C1 N1 C4 114.8(3) yes
C2 N1 C4 133.8(3) yes
C1 N2 C3 110.9(3) yes
C3 N2 C9 128.5(3) yes
C1 N2 C9 118.7(3) yes
C4 N3 C8 116.8(3) yes
Fe1 N3 C4 114.3(3) yes
Fe1 N3 C8 128.8(3) yes
C9 N4 C10 127.0(3) yes
C10 N4 C11 111.8(3) yes
C9 N4 C11 120.7(3) yes
C10 N5 C12 111.9(3) yes
C12 N5 C13 120.9(3) yes
C10 N5 C13 127.1(3) yes
C13 N6 C17 115.9(4) yes
C18 N7 C19 177.3(4) yes
C25 N8 C26 169.3(4) yes
C32 N9 C33 175.4(4) yes
Fe1 C1 N1 118.9(3) yes
N1 C1 N2 105.2(3) yes
Fe1 C1 N2 136.0(3) yes
N1 C2 C3 106.0(4) yes
N2 C3 C2 107.5(4) yes
N1 C4 N3 112.2(3) yes
N1 C4 C5 123.6(4) yes
N3 C4 C5 124.2(4) yes
C4 C5 C6 117.6(4) no
C5 C6 C7 119.1(4) no
C6 C7 C8 119.8(4) no
N3 C8 C7 122.4(4) yes
N2 C9 N4 110.4(3) yes
Fe1 C10 N4 125.0(3) yes
Fe1 C10 N5 132.3(3) yes
N4 C10 N5 102.7(3) yes
N4 C11 C12 106.5(4) yes
N5 C12 C11 107.1(3) yes
N5 C13 C14 118.5(3) yes
N5 C13 N6 116.8(4) yes
N6 C13 C14 124.6(4) yes
C13 C14 C15 118.3(4) no
C14 C15 C16 118.9(4) no
C15 C16 C17 118.0(4) no
N6 C17 C16 124.3(4) yes
Fe1 C18 N7 174.6(4) yes
C20 C19 C24 111.8(3) no
N7 C19 C20 110.3(3) yes
N7 C19 C24 109.4(3) yes
C19 C20 C21 109.9(3) no
C20 C21 C22 110.7(3) no
C21 C22 C23 111.3(4) no
C22 C23 C24 111.1(3) no
C19 C24 C23 109.9(3) no
Fe1 C25 N8 175.9(4) yes
C27 C26 C31 111.2(3) no
N8 C26 C27 108.9(3) yes
N8 C26 C31 108.9(3) yes
C26 C27 C28 112.2(3) no
C27 C28 C29 111.7(4) no
C28 C29 C30 111.5(3) no
C29 C30 C31 111.8(3) no
C26 C31 C30 112.2(4) no
Fe1 C32 N9 175.7(4) yes
N9 C33 C34 109.9(3) yes
N9 C33 C38 110.2(3) yes
C34 C33 C38 112.6(4) no
C33 C34 C35 109.3(3) no
C34 C35 C36 111.2(3) no
C35 C36 C37 111.5(4) no
C36 C37 C38 110.6(4) no
C33 C38 C37 109.5(3) no
C3 C2 H2 127.00 no
N1 C2 H2 127.00 no
N2 C3 H3 126.00 no
C2 C3 H3 126.00 no
C4 C5 H5 121.00 no
C6 C5 H5 121.00 no
C7 C6 H6 120.00 no
C5 C6 H6 120.00 no
C6 C7 H7 120.00 no
C8 C7 H7 120.00 no
N3 C8 H8 119.00 no
C7 C8 H8 119.00 no
N4 C9 H9A 110.00 no
N4 C9 H9B 110.00 no
H9A C9 H9B 108.00 no
N2 C9 H9A 110.00 no
N2 C9 H9B 109.00 no
N4 C11 H11 127.00 no
C12 C11 H11 127.00 no
C11 C12 H12 127.00 no
N5 C12 H12 126.00 no
C13 C14 H14 121.00 no
C15 C14 H14 121.00 no
C14 C15 H15 121.00 no
C16 C15 H15 120.00 no
C17 C16 H16 121.00 no
C15 C16 H16 121.00 no
C16 C17 H17 118.00 no
N6 C17 H17 118.00 no
N7 C19 H19 108.00 no
C20 C19 H19 108.00 no
C24 C19 H19 108.00 no
C21 C20 H20A 110.00 no
C19 C20 H20B 110.00 no
C19 C20 H20A 110.00 no
C21 C20 H20B 110.00 no
H20A C20 H20B 108.00 no
H21A C21 H21B 108.00 no
C20 C21 H21A 109.00 no
C20 C21 H21B 110.00 no
C22 C21 H21A 109.00 no
C22 C21 H21B 110.00 no
C23 C22 H22A 109.00 no
C21 C22 H22A 109.00 no
C21 C22 H22B 109.00 no
C23 C22 H22B 109.00 no
H22A C22 H22B 108.00 no
C24 C23 H23A 109.00 no
C22 C23 H23A 109.00 no
C22 C23 H23B 109.00 no
C24 C23 H23B 109.00 no
H23A C23 H23B 108.00 no
H24A C24 H24B 108.00 no
C23 C24 H24A 110.00 no
C23 C24 H24B 110.00 no
C19 C24 H24A 110.00 no
C19 C24 H24B 110.00 no
N8 C26 H26 109.00 no
C27 C26 H26 109.00 no
C31 C26 H26 109.00 no
C28 C27 H27B 109.00 no
H27A C27 H27B 108.00 no
C28 C27 H27A 109.00 no
C26 C27 H27A 109.00 no
C26 C27 H27B 109.00 no
C27 C28 H28A 109.00 no
C29 C28 H28A 109.00 no
C29 C28 H28B 109.00 no
C27 C28 H28B 109.00 no
H28A C28 H28B 108.00 no
C28 C29 H29B 109.00 no
C30 C29 H29A 109.00 no
C28 C29 H29A 109.00 no
H29A C29 H29B 108.00 no
C30 C29 H29B 109.00 no
C29 C30 H30A 109.00 no
H30A C30 H30B 108.00 no
C31 C30 H30B 109.00 no
C29 C30 H30B 109.00 no
C31 C30 H30A 109.00 no
C26 C31 H31A 109.00 no
C26 C31 H31B 109.00 no
C30 C31 H31A 109.00 no
C30 C31 H31B 109.00 no
H31A C31 H31B 108.00 no
C34 C33 H33 108.00 no
C38 C33 H33 108.00 no
N9 C33 H33 108.00 no
H34A C34 H34B 108.00 no
C33 C34 H34B 110.00 no
C35 C34 H34A 110.00 no
C33 C34 H34A 110.00 no
C35 C34 H34B 110.00 no
C36 C35 H35B 109.00 no
H35A C35 H35B 108.00 no
C36 C35 H35A 109.00 no
C34 C35 H35A 109.00 no
C34 C35 H35B 109.00 no
C37 C36 H36A 109.00 no
C35 C36 H36A 109.00 no
C35 C36 H36B 109.00 no
C37 C36 H36B 109.00 no
H36A C36 H36B 108.00 no
C36 C37 H37B 109.00 no
C36 C37 H37A 109.00 no
H37A C37 H37B 108.00 no
C38 C37 H37A 110.00 no
C38 C37 H37B 110.00 no
H38A C38 H38B 108.00 no
C33 C38 H38A 110.00 no
C33 C38 H38B 110.00 no
C37 C38 H38A 110.00 no
C37 C38 H38B 110.00 no

loop_
_geom_bond_atom_site_label_1
_geom_bond_atom_site_label_2
_geom_bond_distance
_geom_bond_publ_flag
Fe1 N3 2.061(3) yes
Fe1 C1 1.869(4) yes
Fe1 C10 1.951(4) yes
Fe1 C18 1.891(5) yes
Fe1 C25 1.893(4) yes
Fe1 C32 1.893(4) yes
P2 F11 1.621(14) yes
P2 F12 1.524(11) yes
P2 F7A 1.740(14) yes
P2 F7 1.530(10) yes
P2 F8 1.637(19) yes
P2 F9 1.557(10) yes
P2 F10 1.648(7) yes
P2 F12A 1.577(13) yes
P2 F9A 1.673(9) yes
P2 F10A 1.561(10) yes
P2 F8A 1.48(2) yes
P2 F11A 1.509(17) yes
P1 F2 1.593(3) yes
P1 F3 1.581(3) yes
P1 F1 1.588(3) yes
P1 F4 1.576(4) yes
P1 F5 1.588(3) yes
P1 F6 1.596(3) yes
N1 C1 1.366(5) yes
N1 C2 1.395(6) yes
N1 C4 1.403(5) yes
N2 C9 1.459(5) yes
N2 C3 1.388(5) yes
N2 C1 1.337(5) yes
N3 C8 1.345(5) yes
N3 C4 1.345(6) yes
N4 C11 1.395(5) yes
N4 C9 1.448(5) yes
N4 C10 1.369(5) yes
N5 C13 1.431(5) yes
N5 C10 1.359(5) yes
N5 C12 1.393(5) yes
N6 C13 1.327(5) yes
N6 C17 1.338(5) yes
N7 C19 1.454(5) yes
N7 C18 1.157(6) yes
N8 C26 1.451(5) yes
N8 C25 1.151(5) yes
N9 C32 1.144(5) yes
N9 C33 1.445(5) yes
C2 C3 1.345(6) no
C4 C5 1.388(6) no
C5 C6 1.380(6) no
C6 C7 1.373(6) no
C7 C8 1.382(6) no
C11 C12 1.326(6) no
C13 C14 1.371(6) no
C14 C15 1.374(6) no
C15 C16 1.381(5) no
C16 C17 1.374(6) no
C19 C20 1.518(6) no
C19 C24 1.531(6) no
C20 C21 1.526(6) no
C21 C22 1.521(6) no
C22 C23 1.513(6) no
C23 C24 1.520(6) no
C26 C27 1.518(6) no
C26 C31 1.531(6) no
C27 C28 1.522(6) no
C28 C29 1.529(6) no
C29 C30 1.513(6) no
C30 C31 1.526(6) no
C33 C34 1.518(5) no
C33 C38 1.505(6) no
C34 C35 1.516(6) no
C35 C36 1.505(6) no
C36 C37 1.525(6) no
C37 C38 1.522(6) no
C2 H2 0.9500 no
C3 H3 0.9500 no
C5 H5 0.9500 no
C6 H6 0.9500 no
C7 H7 0.9500 no
C8 H8 0.9500 no
C9 H9A 0.9900 no
C9 H9B 0.9900 no
C11 H11 0.9500 no
C12 H12 0.9500 no
C14 H14 0.9500 no
C15 H15 0.9500 no
C16 H16 0.9500 no
C17 H17 0.9500 no
C19 H19 1.0000 no
C20 H20A 0.9900 no
C20 H20B 0.9900 no
C21 H21A 0.9900 no
C21 H21B 0.9900 no
C22 H22B 0.9900 no
C22 H22A 0.9900 no
C23 H23A 0.9900 no
C23 H23B 0.9900 no
C24 H24A 0.9900 no
C24 H24B 0.9900 no
C26 H26 1.0000 no
C27 H27B 0.9900 no
C27 H27A 0.9900 no
C28 H28A 0.9900 no
C28 H28B 0.9900 no
C29 H29A 0.9900 no
C29 H29B 0.9900 no
C30 H30A 0.9900 no
C30 H30B 0.9900 no
C31 H31A 0.9900 no
C31 H31B 0.9900 no
C33 H33 1.0000 no
C34 H34A 0.9900 no
C34 H34B 0.9900 no
C35 H35A 0.9900 no
C35 H35B 0.9900 no
C36 H36B 0.9900 no
C36 H36A 0.9900 no
C37 H37A 0.9900 no
C37 H37B 0.9900 no
C38 H38A 0.9900 no
C38 H38B 0.9900 no

loop_
_geom_torsion_atom_site_label_1
_geom_torsion_atom_site_label_2
_geom_torsion_atom_site_label_3
_geom_torsion_atom_site_label_4
_geom_torsion
_geom_torsion_publ_flag
C1 Fe1 N3 C4 11.1(3) no
C1 Fe1 N3 C8 -173.2(3) no
C18 Fe1 N3 C4 -169.7(3) no
C18 Fe1 N3 C8 6.1(3) no
C25 Fe1 N3 C4 -81.1(3) no
C25 Fe1 N3 C8 94.7(3) no
C32 Fe1 N3 C4 102.3(3) no
C32 Fe1 N3 C8 -82.0(3) no
N3 Fe1 C1 N1 -10.4(3) no
N3 Fe1 C1 N2 168.9(4) no
C10 Fe1 C1 N1 166.5(3) no
C10 Fe1 C1 N2 -14.3(4) no
C25 Fe1 C1 N1 76.4(3) no
C25 Fe1 C1 N2 -104.3(4) no
C32 Fe1 C1 N1 -104.9(3) no
C32 Fe1 C1 N2 74.3(4) no
C1 Fe1 C10 N4 15.3(3) no
C1 Fe1 C10 N5 -161.4(4) no
C18 Fe1 C10 N4 -164.3(3) no
C18 Fe1 C10 N5 18.9(4) no
C25 Fe1 C10 N4 106.9(3) no
C25 Fe1 C10 N5 -69.9(4) no
C32 Fe1 C10 N4 -76.9(3) no
C32 Fe1 C10 N5 106.4(4) no
C2 N1 C1 Fe1 178.8(3) no
C4 N1 C1 Fe1 8.4(4) no
C2 N1 C1 N2 -0.7(4) no
C4 N1 C1 N2 -171.1(3) no
C2 N1 C4 N3 -165.9(4) no
C1 N1 C2 C3 0.7(4) no
C1 N1 C4 N3 1.6(4) no
C2 N1 C4 C5 12.1(6) no
C4 N1 C2 C3 168.6(4) no
C1 N1 C4 C5 179.6(3) no
C9 N2 C1 Fe1 -13.2(5) no
C3 N2 C1 Fe1 -178.9(3) no
C1 N2 C3 C2 0.0(4) no
C3 N2 C1 N1 0.5(4) no
C9 N2 C1 N1 166.1(3) no
C9 N2 C3 C2 -163.9(4) no
C3 N2 C9 N4 -155.6(4) no
C1 N2 C9 N4 41.6(5) no
C8 N3 C4 C5 -3.9(5) no
Fe1 N3 C4 N1 -9.7(4) no
Fe1 N3 C8 C7 -174.1(3) no
C8 N3 C4 N1 174.1(3) no
Fe1 N3 C4 C5 172.4(3) no
C4 N3 C8 C7 1.6(5) no
C10 N4 C11 C12 0.9(5) no
C9 N4 C11 C12 172.6(4) no
C10 N4 C9 N2 -41.7(5) no
C11 N4 C9 N2 148.0(4) no
C11 N4 C10 N5 -1.4(4) no
C9 N4 C10 Fe1 10.1(5) no
C11 N4 C10 Fe1 -178.9(3) no
C9 N4 C10 N5 -172.4(3) no
C13 N5 C10 Fe1 -5.9(6) no
C12 N5 C10 N4 1.3(4) no
C13 N5 C10 N4 176.9(3) no
C12 N5 C10 Fe1 178.6(3) no
C10 N5 C12 C11 -0.8(5) no
C13 N5 C12 C11 -176.7(4) no
C10 N5 C13 N6 76.1(5) no
C12 N5 C13 N6 -108.7(4) no
C10 N5 C13 C14 -106.3(5) no
C12 N5 C13 C14 68.8(5) no
C17 N6 C13 N5 177.1(3) no
C17 N6 C13 C14 -0.3(6) no
C13 N6 C17 C16 -0.2(6) no
N1 C2 C3 N2 -0.4(4) no
N3 C4 C5 C6 3.0(6) no
N1 C4 C5 C6 -174.7(3) no
C4 C5 C6 C7 0.3(6) no
C5 C6 C7 C8 -2.5(6) no
C6 C7 C8 N3 1.6(6) no
N4 C11 C12 N5 -0.1(5) no
N5 C13 C14 C15 -177.3(4) no
N6 C13 C14 C15 0.0(6) no
C13 C14 C15 C16 0.7(6) no
C14 C15 C16 C17 -1.1(6) no
C15 C16 C17 N6 0.9(6) no
N7 C19 C20 C21 179.0(3) no
C24 C19 C20 C21 56.9(4) no
N7 C19 C24 C23 -179.3(3) no
C20 C19 C24 C23 -56.7(4) no
C19 C20 C21 C22 -56.4(4) no
C20 C21 C22 C23 57.0(4) no
C21 C22 C23 C24 -56.9(4) no
C22 C23 C24 C19 56.0(4) no
N8 C26 C27 C28 66.4(4) no
C31 C26 C27 C28 -53.6(4) no
N8 C26 C31 C30 -66.7(4) no
C27 C26 C31 C30 53.3(4) no
C26 C27 C28 C29 54.3(4) no
C27 C28 C29 C30 -54.3(4) no
C28 C29 C30 C31 54.1(4) no
C29 C30 C31 C26 -54.0(4) no
N9 C33 C34 C35 -179.2(3) no
C38 C33 C34 C35 57.6(4) no
N9 C33 C38 C37 179.1(3) no
C34 C33 C38 C37 -57.8(4) no
C33 C34 C35 C36 -55.9(5) no
C34 C35 C36 C37 56.4(5) no
C35 C36 C37 C38 -56.2(5) no
C36 C37 C38 C33 55.9(5) no
